data_4347966
loop_
_publ_author_name
'Wang, Song'
'Yang, Shangfeng'
'Kemnitz, Erhard'
'Troyanov, Sergey I.'

_publ_section_title
;
 New Giant Fullerenes Identified as Chloro Derivatives:
 Isolated-Pentagon-Rule C108(1771)Cl12 and C106(1155)Cl24 as well as
 Nonclassical C104Cl24.
;
_journal_issue 12
_journal_name_full 'Inorganic chemistry'
_journal_page_first 5741
_journal_page_last 5743
_journal_paper_doi 10.1021/acs.inorgchem.6b00809
_journal_volume 55
_journal_year 2016
_chemical_formula_sum 'C108 Cl12'
_chemical_formula_weight 1722.48
_space_group_crystal_system triclinic
_space_group_IT_number 2
_space_group_name_Hall '-P 1'
_space_group_name_H-M_alt 'P -1'
_atom_sites_solution_secondary difmap
_audit_creation_method SHELXL-2014/7
_cell_angle_alpha 71.256(7)
_cell_angle_beta 74.043(10)
_cell_angle_gamma 70.057(10)
_cell_formula_units_Z 2
_cell_length_a 11.3810(10)
_cell_length_b 14.7340(10)
_cell_length_c 20.5000(10)
_cell_measurement_reflns_used 18000
_cell_measurement_temperature 100(2)
_cell_measurement_theta_max 30
_cell_measurement_theta_min 5
_cell_volume 3006.8(4)
_computing_cell_refinement XDS
_computing_data_collection XDS
_computing_data_reduction XDS
_computing_structure_refinement 'SHELXL-2014/7 (Sheldrick, 2014)'
_computing_structure_solution SHELXS
_diffrn_ambient_temperature 100(2)
_diffrn_measured_fraction_theta_full 0.895
_diffrn_measured_fraction_theta_max 0.792
_diffrn_measurement_device_type MAR225
_diffrn_measurement_method CCD
_diffrn_radiation_type synchrotron
_diffrn_radiation_wavelength 0.88561
_diffrn_reflns_av_R_equivalents 0.3083
_diffrn_reflns_av_unetI/netI 0.2611
_diffrn_reflns_Laue_measured_fraction_full 0.895
_diffrn_reflns_Laue_measured_fraction_max 0.792
_diffrn_reflns_limit_h_max 13
_diffrn_reflns_limit_h_min -13
_diffrn_reflns_limit_k_max 18
_diffrn_reflns_limit_k_min -18
_diffrn_reflns_limit_l_max 26
_diffrn_reflns_limit_l_min -26
_diffrn_reflns_number 43428
_diffrn_reflns_point_group_measured_fraction_full 0.895
_diffrn_reflns_point_group_measured_fraction_max 0.792
_diffrn_reflns_theta_full 31.775
_diffrn_reflns_theta_max 35.624
_diffrn_reflns_theta_min 1.893
_diffrn_source 'BL 14.2 PSF, BESSY, Berlin, Germany'
_exptl_absorpt_coefficient_mu 1.143
_exptl_absorpt_correction_type none
_exptl_crystal_colour red
_exptl_crystal_density_diffrn 1.902
_exptl_crystal_description plate
_exptl_crystal_F_000 1704
_exptl_crystal_size_max 0.020
_exptl_crystal_size_mid 0.020
_exptl_crystal_size_min 0.005
_refine_diff_density_max 0.905
_refine_diff_density_min -0.708
_refine_diff_density_rms 0.141
_refine_ls_extinction_method none
_refine_ls_goodness_of_fit_ref 0.996
_refine_ls_hydrogen_treatment undef
_refine_ls_matrix_type full
_refine_ls_number_parameters 1081
_refine_ls_number_reflns 11342
_refine_ls_number_restraints 36
_refine_ls_restrained_S_all 0.995
_refine_ls_R_factor_all 0.2550
_refine_ls_R_factor_gt 0.1024
_refine_ls_shift/su_max 0.002
_refine_ls_shift/su_mean 0.000
_refine_ls_structure_factor_coef Fsqd
_refine_ls_weighting_details 'w=1/[\s^2^(Fo^2^)+(0.0750P)^2^] where P=(Fo^2^+2Fc^2^)/3'
_refine_ls_weighting_scheme calc
_refine_ls_wR_factor_gt 0.1887
_refine_ls_wR_factor_ref 0.2242
_reflns_Friedel_coverage 0.000
_reflns_number_gt 4569
_reflns_number_total 11342
_reflns_threshold_expression 'I > 2\s(I)'
_cod_data_source_file ic6b00809_si_003.cif
_cod_data_source_block c155va
_cod_database_code 4347966
_shelx_shelxl_version_number 2014/7
_shelx_space_group_comment
;
The symmetry employed for this shelxl refinement is uniquely defined
by the following loop, which should always be used as a source of
symmetry information in preference to the above space-group names.
They are only intended as comments.
;
_shelx_estimated_absorpt_t_min 0.988
_shelx_estimated_absorpt_t_max 0.997

loop_
_space_group_symop_operation_xyz
'x, y, z'
'-x, -y, -z'

loop_
_atom_site_label
_atom_site_type_symbol
_atom_site_fract_x
_atom_site_fract_y
_atom_site_fract_z
_atom_site_U_iso_or_equiv
_atom_site_adp_type
_atom_site_occupancy
_atom_site_site_symmetry_order
_atom_site_calc_flag
_atom_site_refinement_flags_adp
Cl1 Cl 0.6572(3) -0.0084(2) 0.53239(14) 0.0293(6) Uani 1 1 d .
Cl2 Cl 0.1749(2) 0.4545(2) 0.97902(13) 0.0285(6) Uani 1 1 d .
Cl3 Cl 0.8180(3) 0.4040(2) 0.39136(13) 0.0295(6) Uani 1 1 d .
Cl4 Cl 0.7649(3) 0.2087(2) 0.40977(13) 0.0277(6) Uani 1 1 d .
Cl5 Cl 0.8762(3) -0.1973(2) 0.64164(14) 0.0300(6) Uani 1 1 d .
Cl6 Cl 0.9551(3) -0.2733(2) 0.78360(14) 0.0334(7) Uani 1 1 d .
Cl7 Cl 0.9642(3) -0.2250(2) 0.94552(14) 0.0322(7) Uani 1 1 d .
Cl8 Cl 0.6361(3) 0.0984(2) 1.10917(13) 0.0285(6) Uani 1 1 d .
Cl9 Cl 0.3942(3) 0.2681(2) 1.09604(13) 0.0268(6) Uani 1 1 d .
Cl10 Cl 0.2705(3) 0.6722(2) 0.86453(14) 0.0310(6) Uani 1 1 d .
Cl11 Cl 0.3942(3) 0.7682(2) 0.72052(14) 0.0352(7) Uani 1 1 d .
Cl12 Cl 0.6093(3) 0.7423(2) 0.55254(14) 0.0327(7) Uani 1 1 d .
C1 C 0.4148(9) 0.1749(8) 0.7825(5) 0.023(2) Uani 1 1 d .
C2 C 0.3882(9) 0.2675(8) 0.7292(5) 0.025(2) Uani 1 1 d .
C3 C 0.4456(9) 0.2659(8) 0.6582(5) 0.020(2) Uani 1 1 d .
C4 C 0.5007(9) 0.1734(8) 0.6401(5) 0.021(2) Uani 1 1 d .
C5 C 0.5259(9) 0.0822(8) 0.6935(5) 0.021(2) Uani 1 1 d U
C6 C 0.4951(10) 0.0837(8) 0.7645(5) 0.024(2) Uani 1 1 d .
C7 C 0.5755(10) 0.0107(7) 0.8114(5) 0.023(2) Uani 1 1 d .
C8 C 0.5803(10) 0.0276(8) 0.8750(5) 0.026(3) Uani 1 1 d .
C9 C 0.4830(9) 0.1068(7) 0.8994(4) 0.016(2) Uani 1 1 d .
C10 C 0.3967(9) 0.1809(8) 0.8541(5) 0.024(2) Uani 1 1 d .
C11 C 0.3321(9) 0.2714(8) 0.8714(5) 0.022(2) Uani 1 1 d .
C12 C 0.3050(9) 0.3625(8) 0.8179(6) 0.025(2) Uani 1 1 d .
C13 C 0.3461(9) 0.3601(7) 0.7485(5) 0.018(2) Uani 1 1 d U
C14 C 0.3837(9) 0.4453(8) 0.6989(5) 0.023(2) Uani 1 1 d .
C15 C 0.4654(10) 0.4361(8) 0.6334(5) 0.023(2) Uani 1 1 d .
C16 C 0.4832(9) 0.3519(7) 0.6100(5) 0.020(2) Uani 1 1 d .
C17 C 0.5798(10) 0.3347(8) 0.5512(5) 0.025(2) Uani 1 1 d .
C18 C 0.6315(10) 0.2408(8) 0.5362(5) 0.022(2) Uani 1 1 d .
C19 C 0.5950(10) 0.1595(8) 0.5791(5) 0.023(2) Uani 1 1 d .
C20 C 0.6810(10) 0.0550(8) 0.5896(5) 0.026(3) Uani 1 1 d .
C21 C 0.6301(11) 0.0114(8) 0.6660(6) 0.028(3) Uani 1 1 d .
C22 C 0.7090(10) -0.0576(8) 0.7091(6) 0.026(2) Uani 1 1 d .
C23 C 0.6835(11) -0.0570(7) 0.7792(5) 0.024(3) Uani 1 1 d .
C24 C 0.7930(9) -0.0974(7) 0.8084(5) 0.020(2) Uani 1 1 d .
C25 C 0.8023(11) -0.0755(7) 0.8654(5) 0.028(3) Uani 1 1 d .
C26 C 0.6947(9) -0.0142(8) 0.9026(5) 0.020(2) Uani 1 1 d .
C27 C 0.7109(9) 0.0301(7) 0.9508(5) 0.019(2) Uani 1 1 d .
C28 C 0.6130(10) 0.0956(7) 0.9807(5) 0.023(3) Uani 1 1 d .
C29 C 0.4956(10) 0.1319(8) 0.9563(5) 0.026(3) Uani 1 1 d .
C30 C 0.4263(10) 0.2257(8) 0.9721(5) 0.027(3) Uani 1 1 d .
C31 C 0.3431(10) 0.2948(8) 0.9309(5) 0.024(2) Uani 1 1 d .
C32 C 0.3167(10) 0.4050(7) 0.9185(5) 0.024(2) Uani 1 1 d .
C33 C 0.2966(9) 0.4416(8) 0.8443(5) 0.024(2) Uani 1 1 d .
C34 C 0.3348(9) 0.5229(8) 0.7988(5) 0.024(2) Uani 1 1 d .
C35 C 0.3756(9) 0.5211(8) 0.7272(5) 0.024(2) Uani 1 1 d .
C36 C 0.4593(10) 0.5834(8) 0.6959(5) 0.025(2) Uani 1 1 d .
C37 C 0.5457(9) 0.5723(8) 0.6355(5) 0.021(2) Uani 1 1 d U
C38 C 0.5493(10) 0.4985(8) 0.6024(5) 0.025(2) Uani 1 1 d .
C39 C 0.6606(11) 0.4679(7) 0.5490(5) 0.025(2) Uani 1 1 d .
C40 C 0.6670(9) 0.3932(7) 0.5223(5) 0.019(2) Uani 1 1 d U
C41 C 0.7900(10) 0.3356(7) 0.4838(5) 0.024(2) Uani 1 1 d .
C42 C 0.7647(10) 0.2302(8) 0.4921(5) 0.026(2) Uani 1 1 d .
C43 C 0.8562(10) 0.1385(7) 0.5311(5) 0.021(2) Uani 1 1 d .
C44 C 0.8180(10) 0.0545(7) 0.5783(5) 0.021(2) Uani 1 1 d .
C45 C 0.8951(9) -0.0150(7) 0.6250(5) 0.018(2) Uani 1 1 d .
C46 C 0.8458(11) -0.0986(8) 0.6842(5) 0.031(3) Uani 1 1 d .
C47 C 0.9092(11) -0.1369(8) 0.7527(5) 0.029(3) Uani 1 1 d .
C48 C 1.0161(11) -0.1000(8) 0.7526(6) 0.032(3) Uani 1 1 d .
C49 C 1.0329(10) -0.0996(8) 0.8162(5) 0.027(3) Uani 1 1 d .
C50 C 0.9318(10) -0.1026(8) 0.8836(5) 0.023(2) Uani 1 1 d .
C51 C 0.9434(10) -0.0245(7) 0.9129(5) 0.023(2) Uani 1 1 d .
C52 C 0.8431(11) 0.0338(8) 0.9482(5) 0.028(3) Uani 1 1 d .
C53 C 0.8558(10) 0.1232(8) 0.9554(5) 0.026(2) Uani 1 1 d .
C54 C 0.7458(10) 0.1916(8) 0.9864(5) 0.025(2) Uani 1 1 d .
C55 C 0.6234(10) 0.1654(8) 1.0187(5) 0.025(2) Uani 1 1 d .
C56 C 0.4927(10) 0.2586(9) 1.0105(6) 0.034(3) Uani 1 1 d .
C57 C 0.5113(10) 0.3584(8) 0.9718(5) 0.024(2) Uani 1 1 d .
C58 C 0.4325(11) 0.4309(7) 0.9239(5) 0.026(2) Uani 1 1 d .
C59 C 0.4693(10) 0.5138(7) 0.8758(5) 0.025(3) Uani 1 1 d .
C60 C 0.3912(10) 0.5829(7) 0.8211(5) 0.025(2) Uani 1 1 d U
C61 C 0.4681(10) 0.6328(8) 0.7485(5) 0.023(2) Uani 1 1 d .
C62 C 0.6066(11) 0.6218(7) 0.7450(5) 0.028(3) Uani 1 1 d .
C63 C 0.6844(11) 0.6271(7) 0.6800(5) 0.027(3) Uani 1 1 d .
C64 C 0.6504(11) 0.6207(8) 0.6150(6) 0.033(3) Uani 1 1 d .
C65 C 0.7738(10) 0.5547(8) 0.5829(5) 0.025(2) Uani 1 1 d .
C66 C 0.7796(11) 0.4879(8) 0.5489(6) 0.030(3) Uani 1 1 d .
C67 C 0.8978(11) 0.4063(8) 0.5403(5) 0.030(3) Uani 1 1 d .
C68 C 0.9004(10) 0.3293(8) 0.5108(5) 0.026(3) Uani 1 1 d .
C69 C 0.9950(10) 0.2447(9) 0.5187(6) 0.030(3) Uani 1 1 d .
C70 C 0.9730(9) 0.1463(8) 0.5298(5) 0.023(2) Uani 1 1 d .
C71 C 1.0567(10) 0.0728(7) 0.5747(5) 0.023(2) Uani 1 1 d .
C72 C 1.0182(10) -0.0059(8) 0.6254(5) 0.025(2) Uani 1 1 d .
C73 C 1.0786(9) -0.0473(7) 0.6880(5) 0.019(2) Uani 1 1 d .
C74 C 1.1659(9) -0.0023(7) 0.6911(5) 0.017(2) Uani 1 1 d .
C75 C 1.1772(9) 0.0056(8) 0.7576(5) 0.024(2) Uani 1 1 d .
C76 C 1.1064(9) -0.0384(7) 0.8178(5) 0.022(2) Uani 1 1 d .
C77 C 1.0515(10) 0.0102(8) 0.8743(5) 0.024(2) Uani 1 1 d .
C78 C 1.0587(10) 0.1054(7) 0.8671(5) 0.022(2) Uani 1 1 d .
C79 C 0.9619(11) 0.1627(8) 0.9120(5) 0.027(3) Uani 1 1 d .
C80 C 0.9549(10) 0.2664(8) 0.8983(5) 0.026(2) Uani 1 1 d .
C81 C 0.8495(10) 0.3256(7) 0.9362(4) 0.019(2) Uani 1 1 d .
C82 C 0.7438(10) 0.2870(8) 0.9776(5) 0.023(2) Uani 1 1 d .
C83 C 0.6302(10) 0.3721(8) 0.9684(5) 0.024(2) Uani 1 1 d .
C84 C 0.6661(10) 0.4569(7) 0.9210(5) 0.021(2) Uani 1 1 d .
C85 C 0.5942(10) 0.5258(7) 0.8721(5) 0.023(2) Uani 1 1 d .
C86 C 0.6611(11) 0.5812(7) 0.8075(5) 0.026(3) Uani 1 1 d .
C87 C 0.7946(11) 0.5558(8) 0.7991(5) 0.024(2) Uani 1 1 d .
C88 C 0.8708(10) 0.5565(8) 0.7327(6) 0.026(2) Uani 1 1 d .
C89 C 0.8180(10) 0.5908(8) 0.6728(5) 0.027(3) Uani 1 1 d .
C90 C 0.8729(10) 0.5407(7) 0.6170(5) 0.023(2) Uani 1 1 d .
C91 C 0.9781(9) 0.4545(7) 0.6223(5) 0.022(2) Uani 1 1 d .
C92 C 0.9949(10) 0.3913(8) 0.5792(5) 0.023(2) Uani 1 1 d .
C93 C 1.0896(10) 0.2964(8) 0.5904(5) 0.022(2) Uani 1 1 d .
C94 C 1.0926(9) 0.2274(7) 0.5555(5) 0.021(2) Uani 1 1 d .
C95 C 1.1378(10) 0.1226(8) 0.5823(5) 0.024(2) Uani 1 1 d U
C96 C 1.1896(10) 0.0841(8) 0.6421(6) 0.026(2) Uani 1 1 d .
C97 C 1.1964(10) 0.1532(8) 0.6766(5) 0.025(2) Uani 1 1 d .
C98 C 1.1860(9) 0.1024(8) 0.7502(5) 0.022(2) Uani 1 1 d .
C99 C 1.1265(9) 0.1565(8) 0.8027(5) 0.022(2) Uani 1 1 d .
C100 C 1.0904(9) 0.2618(8) 0.7803(5) 0.024(2) Uani 1 1 d .
C101 C 1.0202(10) 0.3167(8) 0.8324(6) 0.028(3) Uani 1 1 d .
C102 C 0.9776(10) 0.4200(8) 0.8115(5) 0.025(2) Uani 1 1 d .
C103 C 0.8638(10) 0.4777(7) 0.8483(5) 0.025(2) Uani 1 1 d .
C104 C 0.8011(10) 0.4299(8) 0.9069(5) 0.023(2) Uani 1 1 d .
C105 C 0.9823(9) 0.4704(8) 0.7372(5) 0.024(2) Uani 1 1 d .
C106 C 1.0325(10) 0.4167(8) 0.6870(6) 0.026(2) Uani 1 1 d .
C107 C 1.0994(10) 0.3136(8) 0.7061(6) 0.026(2) Uani 1 1 d .
C108 C 1.1418(10) 0.2570(8) 0.6549(5) 0.026(2) Uani 1 1 d .

loop_
_atom_site_aniso_label
_atom_site_aniso_U_11
_atom_site_aniso_U_22
_atom_site_aniso_U_33
_atom_site_aniso_U_23
_atom_site_aniso_U_13
_atom_site_aniso_U_12
Cl1 0.0350(17) 0.0311(15) 0.0259(14) -0.0128(12) -0.0024(12) -0.0114(13)
Cl2 0.0282(16) 0.0346(15) 0.0236(13) -0.0121(12) 0.0012(11) -0.0100(12)
Cl3 0.0381(17) 0.0293(15) 0.0191(13) -0.0015(11) -0.0030(11) -0.0131(13)
Cl4 0.0331(16) 0.0312(15) 0.0179(12) -0.0063(11) -0.0024(11) -0.0095(12)
Cl5 0.0385(17) 0.0263(14) 0.0247(13) -0.0074(11) -0.0004(12) -0.0118(12)
Cl6 0.0455(18) 0.0230(14) 0.0304(15) -0.0032(11) -0.0065(13) -0.0118(13)
Cl7 0.0382(17) 0.0275(14) 0.0253(14) -0.0015(11) -0.0035(12) -0.0089(12)
Cl8 0.0341(16) 0.0337(15) 0.0170(12) -0.0008(11) -0.0030(11) -0.0151(13)
Cl9 0.0342(16) 0.0300(14) 0.0151(12) -0.0057(10) 0.0050(11) -0.0151(12)
Cl10 0.0344(17) 0.0306(15) 0.0237(14) -0.0114(11) -0.0009(12) -0.0030(12)
Cl11 0.0461(19) 0.0265(15) 0.0318(15) -0.0062(12) -0.0069(13) -0.0098(13)
Cl12 0.0400(18) 0.0249(14) 0.0290(15) 0.0017(11) -0.0052(12) -0.0124(13)
C1 0.018(6) 0.030(6) 0.031(6) -0.014(5) 0.002(5) -0.018(5)
C2 0.009(6) 0.041(7) 0.028(6) -0.004(5) -0.011(4) -0.008(5)
C3 0.019(6) 0.030(6) 0.012(5) -0.010(4) 0.000(4) -0.005(5)
C4 0.021(6) 0.034(6) 0.010(5) -0.003(4) -0.002(4) -0.014(5)
C5 0.024(6) 0.033(6) 0.018(5) -0.022(4) 0.008(4) -0.017(5)
C6 0.024(6) 0.030(6) 0.023(5) 0.000(5) -0.002(5) -0.022(5)
C7 0.026(6) 0.015(5) 0.025(5) -0.003(4) 0.005(5) -0.013(5)
C8 0.037(7) 0.022(6) 0.021(5) -0.013(5) 0.014(5) -0.020(5)
C9 0.017(6) 0.024(5) 0.007(4) -0.001(4) 0.004(4) -0.013(4)
C10 0.015(6) 0.037(6) 0.029(6) -0.026(5) 0.005(5) -0.009(5)
C11 0.013(6) 0.029(6) 0.030(6) -0.021(5) 0.006(4) -0.007(5)
C12 0.004(5) 0.035(6) 0.037(6) -0.016(5) 0.004(4) -0.005(5)
C13 0.011(5) 0.018(5) 0.021(5) 0.001(4) -0.013(4) 0.004(4)
C14 0.012(6) 0.026(6) 0.030(6) -0.004(5) -0.008(4) -0.006(5)
C15 0.031(7) 0.026(6) 0.013(5) -0.005(4) -0.014(4) -0.002(5)
C16 0.021(6) 0.025(6) 0.014(5) -0.007(4) -0.002(4) -0.007(5)
C17 0.033(7) 0.031(6) 0.011(5) -0.005(4) -0.006(4) -0.009(5)
C18 0.023(6) 0.034(6) 0.012(5) 0.005(4) -0.005(4) -0.019(5)
C19 0.021(6) 0.030(6) 0.016(5) 0.006(4) -0.011(4) -0.010(5)
C20 0.024(6) 0.026(6) 0.019(5) 0.001(4) 0.008(4) -0.011(5)
C21 0.038(7) 0.025(6) 0.030(6) -0.010(5) -0.007(5) -0.015(5)
C22 0.029(7) 0.021(6) 0.032(6) -0.015(5) 0.000(5) -0.010(5)
C23 0.040(7) 0.014(5) 0.022(5) -0.010(4) 0.001(5) -0.011(5)
C24 0.012(6) 0.025(6) 0.022(5) -0.006(4) 0.002(4) -0.010(5)
C25 0.042(7) 0.014(5) 0.022(6) 0.005(4) 0.003(5) -0.015(5)
C26 0.018(6) 0.027(6) 0.012(5) 0.002(4) -0.005(4) -0.006(5)
C27 0.020(6) 0.019(5) 0.016(5) 0.002(4) 0.004(4) -0.013(5)
C28 0.036(7) 0.019(5) 0.011(5) 0.006(4) 0.003(5) -0.018(5)
C29 0.030(7) 0.028(6) 0.015(5) 0.000(4) -0.002(5) -0.010(5)
C30 0.033(7) 0.035(6) 0.015(5) -0.007(5) 0.004(5) -0.019(5)
C31 0.030(7) 0.022(6) 0.019(5) -0.008(4) 0.008(5) -0.014(5)
C32 0.026(6) 0.018(5) 0.028(6) -0.013(4) 0.008(5) -0.007(5)
C33 0.015(6) 0.039(7) 0.021(5) -0.015(5) -0.005(4) -0.002(5)
C34 0.021(6) 0.023(6) 0.030(6) -0.012(5) 0.000(5) -0.008(5)
C35 0.012(6) 0.030(6) 0.024(5) -0.005(5) -0.004(4) 0.001(5)
C36 0.034(7) 0.025(6) 0.016(5) -0.007(4) -0.004(5) -0.006(5)
C37 0.009(6) 0.023(5) 0.024(5) 0.001(4) -0.012(4) 0.004(4)
C38 0.020(6) 0.029(6) 0.025(6) -0.004(5) -0.013(5) 0.000(5)
C39 0.042(7) 0.016(5) 0.016(5) 0.002(4) -0.013(5) -0.008(5)
C40 0.023(4) 0.015(4) 0.015(4) 0.005(3) -0.012(3) -0.001(3)
C41 0.028(7) 0.017(5) 0.018(5) 0.004(4) -0.004(5) -0.001(5)
C42 0.035(7) 0.025(6) 0.024(6) -0.007(4) -0.008(5) -0.014(5)
C43 0.034(7) 0.027(6) 0.011(5) -0.009(4) -0.007(4) -0.014(5)
C44 0.027(6) 0.023(5) 0.015(5) -0.006(4) 0.004(4) -0.012(5)
C45 0.016(6) 0.010(5) 0.022(5) -0.004(4) 0.001(4) 0.002(4)
C46 0.042(8) 0.024(6) 0.015(5) 0.013(4) -0.005(5) -0.012(5)
C47 0.047(8) 0.027(6) 0.020(5) -0.008(5) -0.006(5) -0.016(5)
C48 0.046(8) 0.019(6) 0.025(6) 0.011(4) -0.005(5) -0.018(5)
C49 0.024(6) 0.027(6) 0.016(5) -0.006(4) 0.000(4) 0.007(5)
C50 0.025(7) 0.025(6) 0.015(5) 0.002(4) -0.008(4) -0.006(5)
C51 0.025(6) 0.022(6) 0.021(5) -0.004(4) -0.008(5) -0.004(5)
C52 0.043(7) 0.032(6) 0.009(5) -0.001(4) -0.002(5) -0.014(5)
C53 0.035(7) 0.031(6) 0.013(5) 0.003(4) -0.012(5) -0.014(5)
C54 0.022(6) 0.027(6) 0.020(5) 0.003(4) 0.001(4) -0.010(5)
C55 0.032(7) 0.026(6) 0.012(5) 0.003(4) 0.004(4) -0.016(5)
C56 0.023(7) 0.054(8) 0.030(6) -0.019(6) 0.002(5) -0.016(6)
C57 0.025(6) 0.028(6) 0.015(5) -0.014(4) 0.007(4) -0.001(5)
C58 0.043(7) 0.018(5) 0.025(6) -0.006(4) -0.002(5) -0.019(5)
C59 0.042(7) 0.020(5) 0.011(5) -0.011(4) -0.001(5) -0.001(5)
C60 0.049(7) 0.020(5) 0.004(4) 0.001(4) 0.001(4) -0.014(5)
C61 0.027(6) 0.028(6) 0.014(5) -0.008(4) -0.003(4) -0.008(5)
C62 0.055(8) 0.019(5) 0.013(5) 0.000(4) -0.004(5) -0.019(5)
C63 0.043(8) 0.014(5) 0.020(5) 0.001(4) -0.004(5) -0.012(5)
C64 0.038(7) 0.033(7) 0.029(6) -0.007(5) 0.000(5) -0.017(6)
C65 0.038(7) 0.021(6) 0.016(5) 0.005(4) 0.001(5) -0.022(5)
C66 0.035(7) 0.022(6) 0.030(6) -0.002(5) 0.003(5) -0.015(5)
C67 0.034(7) 0.034(7) 0.013(5) -0.001(5) 0.007(5) -0.013(5)
C68 0.032(7) 0.027(6) 0.010(5) 0.004(4) 0.007(4) -0.013(5)
C69 0.020(7) 0.037(7) 0.028(6) 0.000(5) -0.001(5) -0.013(6)
C70 0.015(6) 0.026(6) 0.023(5) -0.012(5) 0.004(4) 0.000(5)
C71 0.025(6) 0.022(6) 0.020(5) -0.011(4) 0.002(4) -0.003(5)
C72 0.026(7) 0.024(6) 0.026(6) -0.004(5) -0.003(5) -0.009(5)
C73 0.019(6) 0.014(5) 0.014(5) 0.002(4) -0.002(4) 0.000(4)
C74 0.018(6) 0.017(5) 0.013(5) -0.003(4) 0.008(4) -0.011(4)
C75 0.015(6) 0.026(6) 0.026(6) -0.010(5) 0.001(4) 0.000(5)
C76 0.015(6) 0.022(5) 0.022(5) 0.001(4) -0.010(4) 0.001(5)
C77 0.015(6) 0.029(6) 0.024(5) -0.001(4) -0.015(5) 0.001(5)
C78 0.032(7) 0.023(6) 0.016(5) 0.005(4) -0.014(5) -0.014(5)
C79 0.042(7) 0.028(6) 0.019(5) -0.005(4) -0.008(5) -0.017(5)
C80 0.033(7) 0.031(6) 0.022(5) -0.009(5) -0.010(5) -0.009(5)
C81 0.033(6) 0.026(6) 0.005(4) -0.001(4) -0.003(4) -0.021(5)
C82 0.026(6) 0.035(6) 0.010(5) -0.005(4) -0.008(4) -0.007(5)
C83 0.025(7) 0.025(6) 0.016(5) -0.003(4) -0.004(4) -0.002(5)
C84 0.038(7) 0.012(5) 0.020(5) -0.003(4) -0.006(5) -0.016(5)
C85 0.031(7) 0.021(5) 0.020(5) -0.004(4) -0.009(5) -0.009(5)
C86 0.041(8) 0.009(5) 0.029(6) -0.003(4) -0.013(5) -0.005(5)
C87 0.035(7) 0.024(6) 0.019(5) -0.003(4) -0.008(5) -0.016(5)
C88 0.022(6) 0.021(6) 0.033(6) 0.000(5) -0.004(5) -0.012(5)
C89 0.032(7) 0.028(6) 0.025(6) -0.009(5) 0.005(5) -0.018(5)
C90 0.026(7) 0.020(5) 0.023(5) -0.001(4) -0.001(5) -0.013(5)
C91 0.017(6) 0.020(5) 0.027(6) -0.004(4) -0.005(4) -0.003(5)
C92 0.020(6) 0.024(6) 0.027(6) -0.008(5) 0.000(5) -0.010(5)
C93 0.029(6) 0.025(6) 0.010(5) -0.001(4) 0.009(4) -0.016(5)
C94 0.012(6) 0.025(6) 0.017(5) 0.003(4) 0.001(4) -0.007(5)
C95 0.028(6) 0.028(6) 0.013(5) -0.002(4) 0.009(4) -0.019(5)
C96 0.022(6) 0.027(6) 0.031(6) -0.015(5) -0.005(5) -0.002(5)
C97 0.029(7) 0.028(6) 0.012(5) 0.001(4) -0.002(4) -0.007(5)
C98 0.014(6) 0.037(6) 0.016(5) -0.003(4) -0.001(4) -0.012(5)
C99 0.012(6) 0.032(6) 0.020(5) 0.003(4) -0.010(4) -0.006(5)
C100 0.014(6) 0.040(7) 0.020(5) 0.001(5) -0.008(4) -0.012(5)
C101 0.027(7) 0.034(7) 0.029(6) -0.007(5) -0.011(5) -0.013(5)
C102 0.021(6) 0.031(6) 0.025(6) -0.009(5) 0.001(5) -0.014(5)
C103 0.029(7) 0.018(5) 0.031(6) -0.002(5) 0.000(5) -0.018(5)
C104 0.020(6) 0.028(6) 0.021(5) -0.004(4) -0.001(5) -0.011(5)
C105 0.014(6) 0.032(6) 0.029(6) -0.006(5) 0.003(5) -0.016(5)
C106 0.018(6) 0.024(6) 0.042(7) -0.011(5) -0.003(5) -0.012(5)
C107 0.018(6) 0.023(6) 0.038(6) -0.005(5) -0.008(5) -0.007(5)
C108 0.020(6) 0.032(6) 0.027(6) -0.003(5) -0.001(5) -0.016(5)

loop_
_atom_type_symbol
_atom_type_description
_atom_type_scat_dispersion_real
_atom_type_scat_dispersion_imag
_atom_type_scat_source
C C 0.0033 0.0016 'International Tables Vol C Tables 4.2.6.8 and 6.1.1.4'
Cl Cl 0.1484 0.1585 'International Tables Vol C Tables 4.2.6.8 and 6.1.1.4'

loop_
_geom_angle_atom_site_label_1
_geom_angle_atom_site_label_2
_geom_angle_atom_site_label_3
_geom_angle
C6 C1 C2 121.2(9)
C6 C1 C10 117.9(10)
C2 C1 C10 117.7(9)
C3 C2 C13 119.1(9)
C3 C2 C1 117.8(9)
C13 C2 C1 119.5(9)
C4 C3 C2 119.6(9)
C4 C3 C16 117.7(8)
C2 C3 C16 120.0(9)
C3 C4 C19 123.7(9)
C3 C4 C5 120.4(8)
C19 C4 C5 107.3(9)
C21 C5 C6 123.3(10)
C21 C5 C4 109.4(9)
C6 C5 C4 120.3(9)
C5 C6 C7 118.6(10)
C5 C6 C1 117.9(9)
C7 C6 C1 120.0(9)
C8 C7 C6 121.3(9)
C8 C7 C23 119.0(10)
C6 C7 C23 115.1(9)
C7 C8 C26 120.2(9)
C7 C8 C9 118.0(10)
C26 C8 C9 119.8(9)
C29 C9 C8 118.2(10)
C29 C9 C10 117.8(9)
C8 C9 C10 120.8(8)
C11 C10 C1 119.4(10)
C11 C10 C9 117.7(9)
C1 C10 C9 119.0(9)
C10 C11 C31 123.8(10)
C10 C11 C12 121.0(9)
C31 C11 C12 108.0(9)
C13 C12 C33 124.7(10)
C13 C12 C11 119.2(9)
C33 C12 C11 108.7(9)
C12 C13 C2 120.5(9)
C12 C13 C14 118.0(9)
C2 C13 C14 118.7(9)
C35 C14 C15 119.9(9)
C35 C14 C13 115.4(9)
C15 C14 C13 120.8(9)
C16 C15 C14 118.6(9)
C16 C15 C38 120.9(9)
C14 C15 C38 118.7(9)
C15 C16 C17 118.2(9)
C15 C16 C3 120.1(8)
C17 C16 C3 116.9(9)
C18 C17 C16 122.6(9)
C18 C17 C40 111.3(9)
C16 C17 C40 120.9(9)
C19 C18 C17 121.8(9)
C19 C18 C42 120.9(9)
C17 C18 C42 111.5(8)
C18 C19 C4 117.2(10)
C18 C19 C20 124.0(9)
C4 C19 C20 111.8(8)
C19 C20 C44 110.9(8)
C19 C20 C21 100.5(8)
C44 C20 C21 111.7(8)
C19 C20 Cl1 109.9(7)
C44 C20 Cl1 112.4(7)
C21 C20 Cl1 110.9(7)
C22 C21 C5 119.2(10)
C22 C21 C20 121.2(10)
C5 C21 C20 110.9(9)
C21 C22 C23 119.1(10)
C21 C22 C46 122.7(10)
C23 C22 C46 111.5(9)
C22 C23 C24 112.1(9)
C22 C23 C7 124.5(10)
C24 C23 C7 118.8(9)
C25 C24 C23 122.6(10)
C25 C24 C47 124.7(10)
C23 C24 C47 109.4(9)
C24 C25 C26 121.0(11)
C24 C25 C50 119.0(10)
C26 C25 C50 119.4(10)
C8 C26 C27 118.0(9)
C8 C26 C25 118.1(9)
C27 C26 C25 120.9(10)
C28 C27 C26 121.6(10)
C28 C27 C52 116.8(9)
C26 C27 C52 118.0(9)
C27 C28 C29 119.1(10)
C27 C28 C55 126.1(10)
C29 C28 C55 111.0(9)
C9 C29 C28 121.4(10)
C9 C29 C30 122.3(10)
C28 C29 C30 109.5(9)
C31 C30 C29 120.3(9)
C31 C30 C56 120.3(10)
C29 C30 C56 113.4(10)
C30 C31 C11 117.9(9)
C30 C31 C32 123.6(10)
C11 C31 C32 110.6(9)
C31 C32 C33 101.7(8)
C31 C32 C58 110.8(8)
C33 C32 C58 109.9(8)
C31 C32 Cl2 111.0(7)
C33 C32 Cl2 111.9(7)
C58 C32 Cl2 111.2(7)
C34 C33 C12 118.9(9)
C34 C33 C32 121.6(9)
C12 C33 C32 110.9(9)
C33 C34 C35 116.4(9)
C33 C34 C60 122.5(9)
C35 C34 C60 114.8(9)
C14 C35 C34 126.5(10)
C14 C35 C36 120.8(9)
C34 C35 C36 107.2(9)
C37 C36 C35 120.8(10)
C37 C36 C61 125.3(10)
C35 C36 C61 110.9(9)
C36 C37 C38 119.2(10)
C36 C37 C64 118.3(10)
C38 C37 C64 121.1(9)
C15 C38 C37 120.1(9)
C15 C38 C39 118.4(9)
C37 C38 C39 119.3(9)
C40 C39 C38 118.6(10)
C40 C39 C66 119.3(10)
C38 C39 C66 117.2(9)
C39 C40 C17 121.7(9)
C39 C40 C41 123.2(10)
C17 C40 C41 110.3(9)
C68 C41 C40 111.0(9)
C68 C41 C42 116.0(8)
C40 C41 C42 104.1(8)
C68 C41 Cl3 104.8(7)
C40 C41 Cl3 109.7(6)
C42 C41 Cl3 111.3(7)
C18 C42 C43 108.4(8)
C18 C42 C41 102.9(8)
C43 C42 C41 114.4(8)
C18 C42 Cl4 108.8(7)
C43 C42 Cl4 108.2(7)
C41 C42 Cl4 113.9(7)
C70 C43 C44 118.4(9)
C70 C43 C42 117.3(9)
C44 C43 C42 123.3(9)
C45 C44 C43 120.6(9)
C45 C44 C20 119.4(8)
C43 C44 C20 118.3(9)
C44 C45 C72 121.5(8)
C44 C45 C46 121.0(8)
C72 C45 C46 117.2(8)
C22 C46 C45 108.3(8)
C22 C46 C47 105.2(8)
C45 C46 C47 114.7(9)
C22 C46 Cl5 112.0(8)
C45 C46 Cl5 104.2(7)
C47 C46 Cl5 112.5(7)
C48 C47 C24 107.8(8)
C48 C47 C46 119.5(9)
C24 C47 C46 101.2(8)
C48 C47 Cl6 108.6(8)
C24 C47 Cl6 106.4(7)
C46 C47 Cl6 112.2(7)
C49 C48 C73 121.4(10)
C49 C48 C47 117.2(9)
C73 C48 C47 120.0(9)
C48 C49 C76 118.8(9)
C48 C49 C50 125.5(10)
C76 C49 C50 106.2(9)
C25 C50 C51 111.5(9)
C25 C50 C49 109.3(8)
C51 C50 C49 103.4(8)
C25 C50 Cl7 110.2(7)
C51 C50 Cl7 110.7(7)
C49 C50 Cl7 111.6(7)
C52 C51 C77 120.5(10)
C52 C51 C50 123.5(10)
C77 C51 C50 110.6(9)
C51 C52 C53 118.8(10)
C51 C52 C27 118.4(10)
C53 C52 C27 117.5(9)
C52 C53 C54 119.5(10)
C52 C53 C79 119.9(10)
C54 C53 C79 117.4(9)
C82 C54 C53 121.0(9)
C82 C54 C55 116.9(9)
C53 C54 C55 121.4(10)
C54 C55 C28 108.1(8)
C54 C55 C56 116.0(8)
C28 C55 C56 103.9(8)
C54 C55 Cl8 105.6(7)
C28 C55 Cl8 109.3(7)
C56 C55 Cl8 113.7(7)
C57 C56 C30 110.8(9)
C57 C56 C55 116.1(8)
C30 C56 C55 102.1(9)
C57 C56 Cl9 108.0(7)
C30 C56 Cl9 108.8(7)
C55 C56 Cl9 110.8(7)
C83 C57 C58 117.3(9)
C83 C57 C56 116.8(9)
C58 C57 C56 123.9(9)
C59 C58 C57 122.3(9)
C59 C58 C32 120.3(9)
C57 C58 C32 116.6(9)
C58 C59 C85 119.6(9)
C58 C59 C60 121.2(10)
C85 C59 C60 118.7(9)
C34 C60 C59 108.4(8)
C34 C60 C61 101.8(8)
C59 C60 C61 116.2(9)
C34 C60 Cl10 111.7(8)
C59 C60 Cl10 105.1(6)
C61 C60 Cl10 113.7(7)
C62 C61 C36 108.8(8)
C62 C61 C60 117.4(8)
C36 C61 C60 104.7(8)
C62 C61 Cl11 105.3(7)
C36 C61 Cl11 108.7(7)
C60 C61 Cl11 111.6(7)
C63 C62 C86 120.1(10)
C63 C62 C61 116.9(9)
C86 C62 C61 120.9(9)
C62 C63 C89 121.3(10)
C62 C63 C64 125.2(10)
C89 C63 C64 107.0(9)
C37 C64 C65 110.8(9)
C37 C64 C63 110.2(9)
C65 C64 C63 102.4(9)
C37 C64 Cl12 110.9(8)
C65 C64 Cl12 109.6(7)
C63 C64 Cl12 112.6(7)
C66 C65 C90 120.6(10)
C66 C65 C64 124.3(10)
C90 C65 C64 110.3(9)
C65 C66 C67 119.4(10)
C65 C66 C39 119.0(10)
C67 C66 C39 116.2(9)
C68 C67 C92 120.4(10)
C68 C67 C66 119.7(10)
C92 C67 C66 117.8(9)
C69 C68 C67 118.7(10)
C69 C68 C41 120.0(10)
C67 C68 C41 120.4(10)
C68 C69 C94 122.8(11)
C68 C69 C70 121.4(9)
C94 C69 C70 107.0(9)
C43 C70 C71 121.8(9)
C43 C70 C69 121.6(9)
C71 C70 C69 107.7(9)
C72 C71 C95 124.9(9)
C72 C71 C70 121.3(9)
C95 C71 C70 105.9(9)
C71 C72 C45 116.1(9)
C71 C72 C73 116.6(9)
C45 C72 C73 123.3(8)
C74 C73 C48 118.2(9)
C74 C73 C72 116.9(8)
C48 C73 C72 120.3(9)
C73 C74 C96 123.6(9)
C73 C74 C75 120.6(8)
C96 C74 C75 105.2(8)
C76 C75 C98 118.9(9)
C76 C75 C74 118.4(9)
C98 C75 C74 109.6(9)
C75 C76 C49 121.3(9)
C75 C76 C77 119.8(9)
C49 C76 C77 112.1(9)
C78 C77 C51 123.2(10)
C78 C77 C76 121.4(9)
C51 C77 C76 106.8(9)
C77 C78 C79 116.5(9)
C77 C78 C99 120.1(10)
C79 C78 C99 119.5(9)
C80 C79 C78 117.6(9)
C80 C79 C53 121.2(10)
C78 C79 C53 119.0(9)
C81 C80 C79 117.4(9)
C81 C80 C101 118.0(9)
C79 C80 C101 120.5(9)
C80 C81 C104 120.8(8)
C80 C81 C82 120.6(9)
C104 C81 C82 108.3(9)
C54 C82 C81 121.8(9)
C54 C82 C83 123.7(9)
C81 C82 C83 105.2(9)
C57 C83 C84 120.4(9)
C57 C83 C82 121.3(9)
C84 C83 C82 109.7(9)
C85 C84 C104 122.2(9)
C85 C84 C83 123.3(9)
C104 C84 C83 106.6(8)
C84 C85 C59 116.8(9)
C84 C85 C86 118.0(9)
C59 C85 C86 121.8(9)
C87 C86 C62 117.6(10)
C87 C86 C85 116.6(9)
C62 C86 C85 120.0(9)
C88 C87 C86 120.3(9)
C88 C87 C103 107.1(9)
C86 C87 C103 122.6(9)
C89 C88 C87 121.4(10)
C89 C88 C105 118.6(10)
C87 C88 C105 109.9(9)
C88 C89 C63 118.5(9)
C88 C89 C90 120.0(10)
C63 C89 C90 111.4(9)
C65 C90 C91 123.1(10)
C65 C90 C89 107.0(9)
C91 C90 C89 121.6(9)
C92 C91 C90 116.5(9)
C92 C91 C106 121.3(9)
C90 C91 C106 118.3(9)
C91 C92 C93 117.9(9)
C91 C92 C67 121.0(9)
C93 C92 C67 118.7(9)
C94 C93 C92 117.7(9)
C94 C93 C108 117.6(9)
C92 C93 C108 119.9(9)
C93 C94 C69 121.1(9)
C93 C94 C95 122.6(9)
C69 C94 C95 107.5(9)
C96 C95 C94 120.7(10)
C96 C95 C71 116.8(9)
C94 C95 C71 110.7(10)
C95 C96 C74 120.5(9)
C95 C96 C97 118.1(9)
C74 C96 C97 111.0(9)
C108 C97 C98 120.7(9)
C108 C97 C96 122.4(9)
C98 C97 C96 105.8(9)
C75 C98 C99 123.4(9)
C75 C98 C97 107.5(9)
C99 C98 C97 120.9(9)
C100 C99 C98 117.7(9)
C100 C99 C78 120.5(9)
C98 C99 C78 116.2(9)
C99 C100 C101 117.8(9)
C99 C100 C107 121.4(10)
C101 C100 C107 119.6(10)
C102 C101 C100 119.1(10)
C102 C101 C80 117.8(10)
C100 C101 C80 119.1(9)
C101 C102 C103 122.9(9)
C101 C102 C105 119.9(10)
C103 C102 C105 106.0(9)
C104 C103 C87 119.7(9)
C104 C103 C102 118.4(9)
C87 C103 C102 109.9(9)
C103 C104 C84 120.5(9)
C103 C104 C81 121.4(10)
C84 C104 C81 109.6(8)
C106 C105 C88 123.1(9)
C106 C105 C102 120.7(10)
C88 C105 C102 106.5(9)
C105 C106 C107 119.9(10)
C105 C106 C91 118.2(9)
C107 C106 C91 118.2(9)
C106 C107 C108 119.3(10)
C106 C107 C100 118.8(10)
C108 C107 C100 119.5(9)
C97 C108 C107 118.4(9)
C97 C108 C93 118.2(10)
C107 C108 C93 119.7(9)

loop_
_geom_bond_atom_site_label_1
_geom_bond_atom_site_label_2
_geom_bond_distance
Cl1 C20 1.836(11)
Cl2 C32 1.832(10)
Cl3 C41 1.834(10)
Cl4 C42 1.813(10)
Cl5 C46 1.818(12)
Cl6 C47 1.833(11)
Cl7 C50 1.826(10)
Cl8 C55 1.819(10)
Cl9 C56 1.823(11)
Cl10 C60 1.805(10)
Cl11 C61 1.844(11)
Cl12 C64 1.830(12)
C1 C6 1.440(15)
C1 C2 1.445(15)
C1 C10 1.454(14)
C2 C3 1.427(13)
C2 C13 1.429(14)
C3 C4 1.415(14)
C3 C16 1.449(14)
C4 C19 1.427(14)
C4 C5 1.431(14)
C5 C21 1.406(14)
C5 C6 1.406(13)
C6 C7 1.438(14)
C7 C8 1.422(14)
C7 C23 1.443(14)
C8 C26 1.424(15)
C8 C9 1.425(14)
C9 C29 1.386(13)
C9 C10 1.461(14)
C10 C11 1.391(13)
C11 C31 1.416(14)
C11 C12 1.433(15)
C12 C13 1.380(14)
C12 C33 1.399(14)
C13 C14 1.448(14)
C14 C35 1.381(14)
C14 C15 1.426(14)
C15 C16 1.402(14)
C15 C38 1.431(15)
C16 C17 1.415(13)
C17 C18 1.405(15)
C17 C40 1.418(14)
C18 C19 1.357(13)
C18 C42 1.522(14)
C19 C20 1.501(15)
C20 C44 1.510(14)
C20 C21 1.521(14)
C21 C22 1.362(15)
C22 C23 1.389(14)
C22 C46 1.473(15)
C23 C24 1.393(15)
C24 C25 1.346(14)
C24 C47 1.569(14)
C25 C26 1.439(14)
C25 C50 1.510(16)
C26 C27 1.426(14)
C27 C28 1.349(14)
C27 C52 1.510(15)
C28 C29 1.424(15)
C28 C55 1.525(14)
C29 C30 1.429(15)
C30 C31 1.370(15)
C30 C56 1.498(15)
C31 C32 1.495(14)
C32 C33 1.496(14)
C32 C58 1.532(14)
C33 C34 1.382(14)
C34 C35 1.419(14)
C34 C60 1.487(14)
C35 C36 1.430(15)
C36 C37 1.371(14)
C36 C61 1.521(14)
C37 C38 1.441(15)
C37 C64 1.489(15)
C38 C39 1.473(15)
C39 C40 1.352(14)
C39 C66 1.480(15)
C40 C41 1.522(14)
C41 C68 1.472(16)
C41 C42 1.622(14)
C42 C43 1.534(14)
C43 C70 1.365(14)
C43 C44 1.423(13)
C44 C45 1.397(14)
C45 C72 1.455(14)
C45 C46 1.563(13)
C46 C47 1.606(14)
C47 C48 1.492(15)
C48 C49 1.370(15)
C48 C73 1.435(13)
C49 C76 1.437(15)
C49 C50 1.536(14)
C50 C51 1.513(14)
C51 C52 1.357(15)
C51 C77 1.427(14)
C52 C53 1.430(15)
C53 C54 1.449(15)
C53 C79 1.465(15)
C54 C82 1.352(14)
C54 C55 1.491(14)
C55 C56 1.650(16)
C56 C57 1.485(16)
C57 C83 1.415(15)
C57 C58 1.437(15)
C58 C59 1.410(14)
C59 C85 1.470(15)
C59 C60 1.510(14)
C60 C61 1.595(13)
C61 C62 1.512(15)
C62 C63 1.378(14)
C62 C86 1.440(14)
C63 C89 1.411(15)
C63 C64 1.525(15)
C64 C65 1.523(16)
C65 C66 1.352(15)
C65 C90 1.409(15)
C66 C67 1.480(16)
C67 C68 1.436(15)
C67 C92 1.453(15)
C68 C69 1.337(15)
C69 C94 1.418(15)
C69 C70 1.490(15)
C70 C71 1.437(14)
C71 C72 1.392(14)
C71 C95 1.426(14)
C72 C73 1.479(14)
C73 C74 1.394(13)
C74 C96 1.403(13)
C74 C75 1.448(14)
C75 C76 1.373(14)
C75 C98 1.420(14)
C76 C77 1.440(14)
C77 C78 1.391(14)
C78 C79 1.443(15)
C78 C99 1.450(13)
C79 C80 1.440(14)
C80 C81 1.419(14)
C80 C101 1.451(15)
C81 C104 1.428(14)
C81 C82 1.443(14)
C82 C83 1.468(14)
C83 C84 1.422(13)
C84 C85 1.391(14)
C84 C104 1.420(14)
C85 C86 1.474(14)
C86 C87 1.410(15)
C87 C88 1.399(14)
C87 C103 1.426(14)
C88 C89 1.386(15)
C88 C105 1.456(15)
C89 C90 1.443(14)
C90 C91 1.416(14)
C91 C92 1.414(14)
C91 C106 1.480(15)
C92 C93 1.439(14)
C93 C94 1.406(14)
C93 C108 1.463(14)
C94 C95 1.420(14)
C95 C96 1.376(14)
C96 C97 1.445(14)
C97 C108 1.410(15)
C97 C98 1.445(13)
C98 C99 1.426(14)
C99 C100 1.414(15)
C100 C101 1.441(15)
C100 C107 1.459(14)
C101 C102 1.389(15)
C102 C103 1.447(14)
C102 C105 1.460(14)
C103 C104 1.332(13)
C105 C106 1.379(14)
C106 C107 1.426(15)
C107 C108 1.428(15)
